data_7020139
loop_
_publ_author_name
'Nielsen, Renie Birkedal'
'Norby, Poul'
'Kongshaug, Kjell Ove'
'Fjellv\%ag, Helmer'

_publ_section_title
;
 Synthesis, crystal structure and thermal properties of
 Ca6(C12H14O4)4(CO3)(OH)2(H2O)x--a 3D inorganic hybrid material.
;
_journal_issue 39
_journal_name_full 'Dalton transactions (Cambridge, England : 2003)'
_journal_page_first 12082
_journal_page_last 12089
_journal_paper_doi 10.1039/c2dt30651d
_journal_volume 41
_journal_year 2012
_chemical_formula_sum 'C Ca O3'
_chemical_formula_weight 100.09
_chemical_name_common CaCO3
_chemical_name_systematic ' ?'
_space_group_IT_number 167
_symmetry_cell_setting trigonal
_symmetry_space_group_name_Hall '-R 3 2"c'
_symmetry_space_group_name_H-M 'R -3 c :H'
_cell_angle_alpha 90.0
_cell_angle_beta 90.0
_cell_angle_gamma 120.0
_cell_formula_units_Z 6
_cell_length_a 4.9869(5)
_cell_length_b 4.9869
_cell_length_c 17.0335(26)
_cell_measurement_temperature 298
_cell_volume 366.86(7)
_pd_block_id 2012-07-24T22:21|RBN_115_DRY_NEW_UDEN_phase3|Renie_Birkedal||
_pd_phase_name CaCO3
_cod_data_source_file c2dt30651d.txt
_cod_data_source_block RBN_115_DRY_NEW_UDEN_phase_3
_cod_depositor_comments
;
The following automatic conversions were performed:

'_geom_bond_publ_flag' value 'N' changed to 'n' according to
/home/saulius/struct/CIF-dictionaries/cif_core.dic dictionary named
'cif_core.dic' version 2.4.2 from 2011-04-26 (30
times).

'_geom_angle_publ_flag' value 'N' changed to 'n' according
to /home/saulius/struct/CIF-dictionaries/cif_core.dic dictionary
named 'cif_core.dic' version 2.4.2 from 2011-04-26 (21 time).

Automatic conversion script
Id: cif_fix_values 1891 2012-01-12 08:04:46Z andrius 
;
_cod_original_cell_volume 366.86(5)
_cod_original_sg_symbol_H-M 'R -3 c'
_cod_database_code 7020139

loop_
_symmetry_equiv_pos_site_id
_symmetry_equiv_pos_as_xyz
1 +x,+y,+z
2 -y,x-y,+z
3 y-x,-x,+z
4 y-x,+y,+z+1/2
5 -y,-x,+z+1/2
6 +x,x-y,+z+1/2
-1 -x,-y,-z
-2 +y,y-x,-z
-3 x-y,+x,-z
-4 x-y,-y,-z+1/2
-5 +y,+x,-z+1/2
-6 -x,y-x,-z+1/2
101 +x+1/3,+y+2/3,+z+2/3
102 -y+1/3,x-y+2/3,+z+2/3
103 y-x+1/3,-x+2/3,+z+2/3
104 y-x+1/3,+y+2/3,+z+1/6
105 -y+1/3,-x+2/3,+z+1/6
106 +x+1/3,x-y+2/3,+z+1/6
-101 -x+2/3,-y+1/3,-z+1/3
-102 +y+2/3,y-x+1/3,-z+1/3
-103 x-y+2/3,+x+1/3,-z+1/3
-104 x-y+2/3,-y+1/3,-z+5/6
-105 +y+2/3,+x+1/3,-z+5/6
-106 -x+2/3,y-x+1/3,-z+5/6
201 +x+2/3,+y+1/3,+z+1/3
202 -y+2/3,x-y+1/3,+z+1/3
203 y-x+2/3,-x+1/3,+z+1/3
204 y-x+2/3,+y+1/3,+z+5/6
205 -y+2/3,-x+1/3,+z+5/6
206 +x+2/3,x-y+1/3,+z+5/6
-201 -x+1/3,-y+2/3,-z+2/3
-202 +y+1/3,y-x+2/3,-z+2/3
-203 x-y+1/3,+x+2/3,-z+2/3
-204 x-y+1/3,-y+2/3,-z+1/6
-205 +y+1/3,+x+2/3,-z+1/6
-206 -x+1/3,y-x+2/3,-z+1/6

loop_
_atom_site_type_symbol
_atom_site_label
_atom_site_fract_x
_atom_site_fract_y
_atom_site_fract_z
_atom_site_occupancy
_atom_site_thermal_displace_type
_atom_site_U_iso_or_equiv
_atom_site_symmetry_multiplicity
Ca Ca 0.0 0.0 0.0 1.0 Uiso 0.025 6
C C 0.0 0.0 0.25 1.0 Uiso 0.025 6
O O 0.26569 0.0 0.25 1.0 Uiso 0.025 18

loop_
_atom_type_symbol
_atom_type_number_in_cell
Ca 6.0
C 6.0
O 18.0

loop_
_geom_angle_atom_site_label_1
_geom_angle_atom_site_label_2
_geom_angle_atom_site_label_3
_geom_angle
_geom_angle_site_symmetry_1
_geom_angle_site_symmetry_3
_geom_angle_publ_flag
O Ca O 86.888(7) 101_444 102_544 n
O Ca O 86.888(7) 101_444 103_554 n
O Ca O 180.0 101_444 204_554 n
O Ca O 93.112(7) 101_444 205_454 n
O Ca O 93.112(7) 101_444 206_444 n
O Ca O 86.888(7) 102_544 103_554 n
O Ca O 93.112(7) 102_544 204_554 n
O Ca O 180.0 102_544 205_454 n
O Ca O 93.112(7) 102_544 206_444 n
O Ca O 93.112(7) 103_554 204_554 n
O Ca O 93.112(7) 103_554 205_454 n
O Ca O 180.0 103_554 206_444 n
O Ca O 86.888(7) 204_554 205_454 n
O Ca O 86.888(7) 204_554 206_444 n
O Ca O 86.888(7) 205_454 206_444 n
O C O 120.0 1_555 2_555 n
O C O 120.0 1_555 3_555 n
O C O 120.0 2_555 3_555 n
Ca O Ca 119.947(5) 104_543 201_555 n
Ca O C 120.0265(23) 104_543 1_555 n
Ca O C 120.0265(23) 201_555 1_555 n

loop_
_geom_bond_atom_site_label_1
_geom_bond_atom_site_label_2
_geom_bond_distance
_geom_bond_site_symmetry_2
_geom_bond_publ_flag
Ca Ca 4.0434(4) 104_445 n
Ca Ca 4.0434(4) 104_545 n
Ca Ca 4.0434(4) 104_555 n
Ca Ca 4.0434(4) 204_444 n
Ca Ca 4.0434(4) 204_454 n
Ca Ca 4.0434(4) 204_554 n
Ca C 3.21008(30) 101_444 n
Ca C 3.21008(30) 101_544 n
Ca C 3.21008(30) 101_554 n
Ca C 3.21008(30) 204_444 n
Ca C 3.21008(30) 204_454 n
Ca C 3.21008(30) 204_554 n
Ca O 2.33509(21) 101_444 n
Ca O 2.33509(21) 102_544 n
Ca O 2.33509(21) 103_554 n
Ca O 2.33509(21) 204_554 n
Ca O 2.33509(21) 205_454 n
Ca O 2.33509(21) 206_444 n
C Ca 3.21008(30) 104_445 n
C Ca 3.21008(30) 104_545 n
C Ca 3.21008(30) 104_555 n
C Ca 3.21008(30) 201_445 n
C Ca 3.21008(30) 201_455 n
C Ca 3.21008(30) 201_555 n
C O 1.32498(15) 1_555 n
C O 1.32498(15) 2_555 n
C O 1.32498(15) 3_555 n
O Ca 2.33509(21) 104_545 n
O Ca 2.33509(21) 201_555 n
O C 1.32498(15) 1_555 n

loop_
_pd_block_diffractogram_id
2012-07-24T22:21|RBN_115_DRY_NEW_UDEN_H_01|Renie_Birkedal|SNBL_high_res
